data_4131478
loop_
_publ_author_name
'Konishi, Akihito'
'Okada, Yui'
'Nakano, Motohiro'
'Sugisaki, Kenji'
'Sato, Kazunobu'
'Takui, Takeji'
'Yasuda, Makoto'

_publ_section_title
;
 Synthesis and Characterization of Dibenzo[a,f]pentalene: Harmonization of
 the Antiaromatic and Singlet Biradical Character.
;
_journal_issue 43
_journal_name_full 'Journal of the American Chemical Society'
_journal_page_first 15284
_journal_page_last 15287
_journal_paper_doi 10.1021/jacs.7b05709
_journal_volume 139
_journal_year 2017
_chemical_formula_moiety 'C72.5 H69 Cl'
_chemical_formula_sum 'C72.5 H69 Cl'
_chemical_formula_weight 975.80
_space_group_crystal_system triclinic
_space_group_IT_number 2
_space_group_name_Hall '-P 1'
_space_group_name_H-M_alt 'P -1'
_atom_sites_solution_hydrogens geom
_atom_sites_solution_primary direct
_atom_sites_solution_secondary difmap
_cell_angle_alpha 77.4803(7)
_cell_angle_beta 89.0213(7)
_cell_angle_gamma 79.9661(7)
_cell_formula_units_Z 2
_cell_length_a 8.05357(15)
_cell_length_b 16.8194(3)
_cell_length_c 21.1151(4)
_cell_measurement_reflns_used 41662
_cell_measurement_temperature 123
_cell_measurement_theta_max 68.23
_cell_measurement_theta_min 3.09
_cell_volume 2748.82(9)
_computing_cell_refinement 'RAPID AUTO'
_computing_data_collection 'RAPID AUTO (Rigaku, ????)'
_computing_data_reduction 'RAPID AUTO'
_computing_molecular_graphics 'CrystalStructure 4.2'
_computing_publication_material 'CrystalStructure 4.2 (Rigaku, 2015)'
_computing_structure_refinement 'SHELXL Version 2014/7 (Sheldrick, 2008)'
_computing_structure_solution 'SHELXT Version 2014/5 (Sheldrick, 2014)'
_diffrn_ambient_temperature 123
_diffrn_detector_area_resol_mean 10.000
_diffrn_measured_fraction_theta_full 0.986
_diffrn_measured_fraction_theta_max 0.985
_diffrn_measurement_device_type 'Rigaku R-AXIS RAPID'
_diffrn_measurement_method \w
_diffrn_radiation_type 'Cu K\a'
_diffrn_radiation_wavelength 1.54187
_diffrn_reflns_av_R_equivalents 0.0342
_diffrn_reflns_Laue_measured_fraction_full 0.986
_diffrn_reflns_Laue_measured_fraction_max 0.985
_diffrn_reflns_limit_h_max 9
_diffrn_reflns_limit_h_min -9
_diffrn_reflns_limit_k_max 20
_diffrn_reflns_limit_k_min -20
_diffrn_reflns_limit_l_max 25
_diffrn_reflns_limit_l_min -25
_diffrn_reflns_number 51741
_diffrn_reflns_point_group_measured_fraction_full 0.986
_diffrn_reflns_point_group_measured_fraction_max 0.985
_diffrn_reflns_theta_full 67.687
_diffrn_reflns_theta_max 68.236
_diffrn_reflns_theta_min 3.086
_diffrn_standards_number 0
_exptl_absorpt_coefficient_mu 0.932
_exptl_absorpt_correction_T_max 0.830
_exptl_absorpt_correction_T_min 0.782
_exptl_absorpt_correction_type multi-scan
_exptl_absorpt_process_details 'ABSCOR (Rigaku, 1995)'
_exptl_crystal_colour brown
_exptl_crystal_density_diffrn 1.179
_exptl_crystal_density_method 'not measured'
_exptl_crystal_description platelet
_exptl_crystal_F_000 1042.00
_exptl_crystal_size_max 0.200
_exptl_crystal_size_mid 0.200
_exptl_crystal_size_min 0.200
_refine_diff_density_max 0.27
_refine_diff_density_min -0.71
_refine_ls_extinction_method none
_refine_ls_goodness_of_fit_ref 1.132
_refine_ls_hydrogen_treatment constr
_refine_ls_number_parameters 692
_refine_ls_number_reflns 9912
_refine_ls_number_restraints 3
_refine_ls_R_factor_all 0.0674
_refine_ls_R_factor_gt 0.0506
_refine_ls_shift/su_max 0.000
_refine_ls_structure_factor_coef Fsqd
_refine_ls_weighting_details 'w = 1/[\s^2^(Fo^2^)+(0.0745P)^2^+0.9682P] where P=(Fo^2^+2Fc^2^)/3'
_refine_ls_weighting_scheme calc
_refine_ls_wR_factor_gt 0.1391
_refine_ls_wR_factor_ref 0.1567
_reflns_Friedel_coverage 0.000
_reflns_number_gt 7577
_reflns_number_total 9912
_reflns_threshold_expression F^2^>2.0\s(F^2^)
_cod_data_source_file ja7b05709_si_004.cif
_cod_data_source_block YO160314
_cod_database_code 4131478

loop_
_space_group_symop_id
_space_group_symop_operation_xyz
1 +X,+Y,+Z
2 -X,-Y,-Z

loop_
_atom_site_label
_atom_site_type_symbol
_atom_site_fract_x
_atom_site_fract_y
_atom_site_fract_z
_atom_site_U_iso_or_equiv
_atom_site_adp_type
_atom_site_occupancy
_atom_site_site_symmetry_order
_atom_site_calc_flag
_atom_site_refinement_flags_posn
_atom_site_refinement_flags_adp
_atom_site_refinement_flags_occupancy
_atom_site_disorder_assembly
_atom_site_disorder_group
C1 C 0.5269(2) 0.65437(12) 0.23675(9) 0.0298(4) Uani 1 1 d . . . . .
C2 C 0.6274(2) 0.71207(12) 0.20448(9) 0.0298(4) Uani 1 1 d . . . . .
C3 C 0.6935(2) 0.72324(12) 0.14139(10) 0.0327(4) Uani 1 1 d . . . . .
H3 H 0.6756 0.6875 0.1139 0.039 Uiso 1 1 calc R U . . .
C4 C 0.7838(3) 0.78597(13) 0.11963(10) 0.0356(5) Uani 1 1 d . . . . .
C5 C 0.8100(3) 0.83906(13) 0.16110(10) 0.0379(5) Uani 1 1 d . . . . .
H5 H 0.8729 0.8819 0.1455 0.045 Uiso 1 1 calc R U . . .
C6 C 0.7481(3) 0.83100(12) 0.22262(10) 0.0346(5) Uani 1 1 d . . . . .
H6 H 0.7682 0.8676 0.2490 0.042 Uiso 1 1 calc R U . . .
C7 C 0.6542(2) 0.76767(12) 0.24620(9) 0.0298(4) Uani 1 1 d . . . . .
C8 C 0.5702(2) 0.74369(11) 0.30413(9) 0.0292(4) Uani 1 1 d . . . . .
C9 C 0.5332(2) 0.76206(11) 0.36631(9) 0.0294(4) Uani 1 1 d . . . . .
C10 C 0.5818(3) 0.81749(12) 0.39997(10) 0.0349(5) Uani 1 1 d . . . . .
H10 H 0.6553 0.8541 0.3809 0.042 Uiso 1 1 calc R U . . .
C11 C 0.5207(3) 0.81807(13) 0.46161(10) 0.0370(5) Uani 1 1 d . . . . .
H11 H 0.5517 0.8568 0.4839 0.044 Uiso 1 1 calc R U . . .
C12 C 0.4152(3) 0.76410(12) 0.49259(10) 0.0347(5) Uani 1 1 d . . . . .
C13 C 0.3688(3) 0.70724(12) 0.46034(9) 0.0326(4) Uani 1 1 d . . . . .
H13 H 0.2987 0.6697 0.4809 0.039 Uiso 1 1 calc R U . . .
C14 C 0.4253(2) 0.70523(11) 0.39772(9) 0.0292(4) Uani 1 1 d . . . . .
C15 C 0.3986(2) 0.65109(12) 0.35532(9) 0.0291(4) Uani 1 1 d . . . . .
C16 C 0.4882(2) 0.67473(11) 0.29850(9) 0.0277(4) Uani 1 1 d . . . . .
C17 C 0.8562(3) 0.79947(15) 0.05303(11) 0.0486(6) Uani 1 1 d . . . . .
H17A H 0.9761 0.8026 0.0562 0.058 Uiso 1 1 calc R U . . .
H17B H 0.7961 0.8513 0.0264 0.058 Uiso 1 1 calc R U . . .
H17C H 0.8438 0.7534 0.0330 0.058 Uiso 1 1 calc R U . . .
C18 C 0.3557(3) 0.76786(14) 0.55982(10) 0.0441(5) Uani 1 1 d . . . . .
H18A H 0.2958 0.8238 0.5600 0.053 Uiso 1 1 calc R U . . .
H18B H 0.4530 0.7542 0.5899 0.053 Uiso 1 1 calc R U . . .
H18C H 0.2795 0.7281 0.5735 0.053 Uiso 1 1 calc R U . . .
C19 C 0.4767(2) 0.58756(12) 0.20987(9) 0.0293(4) Uani 1 1 d . . . . .
C20 C 0.3066(3) 0.58991(12) 0.19406(9) 0.0315(4) Uani 1 1 d . . . . .
C21 C 0.2631(3) 0.52755(13) 0.16771(10) 0.0371(5) Uani 1 1 d . . . . .
H21 H 0.1478 0.5291 0.1578 0.044 Uiso 1 1 calc R U . . .
C22 C 0.3822(3) 0.46295(13) 0.15526(10) 0.0402(5) Uani 1 1 d . . . . .
C23 C 0.5496(3) 0.46181(13) 0.17025(11) 0.0430(5) Uani 1 1 d . . . . .
H23 H 0.6329 0.4184 0.1614 0.052 Uiso 1 1 calc R U . . .
C24 C 0.6003(3) 0.52225(13) 0.19799(11) 0.0379(5) Uani 1 1 d . . . . .
C25 C 0.1706(3) 0.65999(14) 0.20291(11) 0.0416(5) Uani 1 1 d . . . . .
H25A H 0.0763 0.6651 0.1727 0.050 Uiso 1 1 calc R U . . .
H25B H 0.2159 0.7116 0.1942 0.050 Uiso 1 1 calc R U . . .
H25C H 0.1309 0.6489 0.2476 0.050 Uiso 1 1 calc R U . . .
C26 C 0.3305(4) 0.39668(16) 0.12584(12) 0.0574(7) Uani 1 1 d . . . . .
H26A H 0.3351 0.4126 0.0784 0.069 Uiso 1 1 calc R U . . .
H26B H 0.2152 0.3901 0.1385 0.069 Uiso 1 1 calc R U . . .
H26C H 0.4074 0.3443 0.1415 0.069 Uiso 1 1 calc R U . . .
C27 C 0.7830(3) 0.51572(15) 0.21549(14) 0.0519(6) Uani 1 1 d . . . . .
H27A H 0.8430 0.4599 0.2153 0.062 Uiso 1 1 calc R U . . .
H27B H 0.7922 0.5269 0.2588 0.062 Uiso 1 1 calc R U . . .
H27C H 0.8328 0.5562 0.1838 0.062 Uiso 1 1 calc R U . . .
C28 C 0.2990(2) 0.58366(12) 0.37430(9) 0.0292(4) Uani 1 1 d . . . . .
C29 C 0.3823(3) 0.50111(13) 0.38946(10) 0.0359(5) Uani 1 1 d . . . . .
C30 C 0.2892(3) 0.43849(13) 0.41173(11) 0.0404(5) Uani 1 1 d . . . . .
H30 H 0.3461 0.3827 0.4225 0.048 Uiso 1 1 calc R U . . .
C31 C 0.1164(3) 0.45519(14) 0.41855(11) 0.0399(5) Uani 1 1 d . . . . .
C32 C 0.0360(3) 0.53699(14) 0.40232(10) 0.0395(5) Uani 1 1 d . . . . .
H32 H -0.0830 0.5492 0.4061 0.047 Uiso 1 1 calc R U . . .
C33 C 0.1232(2) 0.60168(13) 0.38074(10) 0.0326(4) Uani 1 1 d . . . . .
C34 C 0.5707(3) 0.47920(15) 0.38463(15) 0.0557(7) Uani 1 1 d . . . . .
H34A H 0.6056 0.4191 0.3979 0.067 Uiso 1 1 calc R U . . .
H34B H 0.6257 0.5061 0.4131 0.067 Uiso 1 1 calc R U . . .
H34C H 0.6036 0.4981 0.3397 0.067 Uiso 1 1 calc R U . . .
C35 C 0.0191(3) 0.38590(16) 0.44392(13) 0.0556(7) Uani 1 1 d . . . . .
H35A H -0.0543 0.3802 0.4092 0.067 Uiso 1 1 calc R U . . .
H35B H -0.0497 0.3987 0.4803 0.067 Uiso 1 1 calc R U . . .
H35C H 0.0984 0.3340 0.4586 0.067 Uiso 1 1 calc R U . . .
C36 C 0.0281(3) 0.68955(13) 0.36557(12) 0.0429(5) Uani 1 1 d . . . . .
H36A H 0.0280 0.7130 0.4042 0.052 Uiso 1 1 calc R U . . .
H36B H -0.0883 0.6899 0.3526 0.052 Uiso 1 1 calc R U . . .
H36C H 0.0830 0.7227 0.3301 0.052 Uiso 1 1 calc R U . . .
C37 C 0.8789(2) 1.07411(11) 0.17724(9) 0.0278(4) Uani 1 1 d . . . . .
C38 C 1.0183(2) 1.01602(12) 0.16205(9) 0.0278(4) Uani 1 1 d . . . . .
C39 C 1.0903(2) 1.00970(12) 0.10174(9) 0.0298(4) Uani 1 1 d . . . . .
H39 H 1.0475 1.0486 0.0634 0.036 Uiso 1 1 calc R U . . .
C40 C 1.2236(3) 0.94681(13) 0.09838(10) 0.0329(5) Uani 1 1 d . . . . .
C41 C 1.2873(3) 0.88987(12) 0.15639(10) 0.0348(5) Uani 1 1 d . . . . .
H41 H 1.3804 0.8476 0.1537 0.042 Uiso 1 1 calc R U . . .
C42 C 1.2197(2) 0.89336(12) 0.21640(10) 0.0319(4) Uani 1 1 d . . . . .
H42 H 1.2648 0.8540 0.2541 0.038 Uiso 1 1 calc R U . . .
C43 C 1.0825(2) 0.95650(11) 0.22068(9) 0.0269(4) Uani 1 1 d . . . . .
C44 C 0.9819(2) 0.97747(11) 0.27215(9) 0.0270(4) Uani 1 1 d . . . . .
C45 C 0.9573(2) 0.95531(11) 0.33999(9) 0.0267(4) Uani 1 1 d . . . . .
C46 C 1.0434(3) 0.89549(12) 0.39099(9) 0.0318(4) Uani 1 1 d . . . . .
H46 H 1.1406 0.8584 0.3828 0.038 Uiso 1 1 calc R U . . .
C47 C 0.9851(3) 0.89122(13) 0.45310(10) 0.0360(5) Uani 1 1 d . . . . .
H47 H 1.0431 0.8500 0.4874 0.043 Uiso 1 1 calc R U . . .
C48 C 0.8420(3) 0.94580(12) 0.46815(9) 0.0329(4) Uani 1 1 d . . . . .
C49 C 0.7558(2) 1.00539(12) 0.41827(9) 0.0297(4) Uani 1 1 d . . . . .
H49 H 0.6595 1.0421 0.4275 0.036 Uiso 1 1 calc R U . . .
C50 C 0.8101(2) 1.01177(11) 0.35414(9) 0.0265(4) Uani 1 1 d . . . . .
C51 C 0.7457(2) 1.06904(11) 0.29515(9) 0.0261(4) Uani 1 1 d . . . . .
C52 C 0.8532(2) 1.04873(11) 0.24519(9) 0.0255(4) Uani 1 1 d . . . . .
C53 C 1.3030(3) 0.93698(15) 0.03499(11) 0.0452(6) Uani 1 1 d . . . . .
H53A H 1.2520 0.9831 0.0003 0.054 Uiso 1 1 calc R U . . .
H53B H 1.2842 0.8848 0.0254 0.054 Uiso 1 1 calc R U . . .
H53C H 1.4244 0.9367 0.0380 0.054 Uiso 1 1 calc R U . . .
C54 C 0.7897(3) 0.93860(14) 0.53767(10) 0.0418(5) Uani 1 1 d . . . . .
H54A H 0.6830 0.9762 0.5395 0.050 Uiso 1 1 calc R U . . .
H54B H 0.8770 0.9532 0.5626 0.050 Uiso 1 1 calc R U . . .
H54C H 0.7751 0.8816 0.5562 0.050 Uiso 1 1 calc R U . . .
C55 C 0.7934(2) 1.14719(12) 0.12971(9) 0.0274(4) Uani 1 1 d . . . . .
C56 C 0.8829(3) 1.21144(12) 0.10463(9) 0.0316(4) Uani 1 1 d . . . . .
C57 C 0.8044(3) 1.27865(13) 0.05795(10) 0.0406(5) Uani 1 1 d . . . . .
H57 H 0.8643 1.3224 0.0414 0.049 Uiso 1 1 calc R U . . .
C58 C 0.6421(3) 1.28402(14) 0.03479(10) 0.0416(5) Uani 1 1 d . . . . .
C59 C 0.5559(3) 1.22031(13) 0.06019(9) 0.0373(5) Uani 1 1 d . . . . .
H59 H 0.4440 1.2235 0.0451 0.045 Uiso 1 1 calc R U . . .
C60 C 0.6275(2) 1.15162(12) 0.10719(9) 0.0295(4) Uani 1 1 d . . . . .
C61 C 1.0608(3) 1.20969(14) 0.12739(11) 0.0404(5) Uani 1 1 d . . . . .
H61A H 1.1400 1.1728 0.1064 0.049 Uiso 1 1 calc R U . . .
H61B H 1.0701 1.1894 0.1746 0.049 Uiso 1 1 calc R U . . .
H61C H 1.0875 1.2656 0.1160 0.049 Uiso 1 1 calc R U . . .
C62 C 0.5638(4) 1.35734(18) -0.01739(13) 0.0640(8) Uani 1 1 d . . . . .
H62A H 0.5829 1.4086 -0.0061 0.077 Uiso 1 1 calc R U . . .
H62B H 0.4423 1.3581 -0.0207 0.077 Uiso 1 1 calc R U . . .
H62C H 0.6155 1.3528 -0.0591 0.077 Uiso 1 1 calc R U . . .
C63 C 0.5296(3) 1.08360(14) 0.13158(11) 0.0388(5) Uani 1 1 d . . . . .
H63A H 0.6071 1.0305 0.1419 0.047 Uiso 1 1 calc R U . . .
H63B H 0.4479 1.0824 0.0981 0.047 Uiso 1 1 calc R U . . .
H63C H 0.4697 1.0934 0.1707 0.047 Uiso 1 1 calc R U . . .
C64 C 0.5937(2) 1.13435(11) 0.29099(8) 0.0250(4) Uani 1 1 d . . . . .
C65 C 0.6102(2) 1.21780(12) 0.28119(9) 0.0278(4) Uani 1 1 d . . . . .
C66 C 0.4662(2) 1.27756(12) 0.28025(9) 0.0310(4) Uani 1 1 d . . . . .
H66 H 0.4779 1.3339 0.2743 0.037 Uiso 1 1 calc R U . . .
C67 C 0.3062(2) 1.25723(13) 0.28768(9) 0.0316(4) Uani 1 1 d . . . . .
C68 C 0.2926(2) 1.17422(12) 0.29692(9) 0.0305(4) Uani 1 1 d . . . . .
H68 H 0.1838 1.1594 0.3019 0.037 Uiso 1 1 calc R U . . .
C69 C 0.4324(2) 1.11224(12) 0.29908(9) 0.0280(4) Uani 1 1 d . . . . .
C70 C 0.7802(3) 1.24370(13) 0.27421(11) 0.0367(5) Uani 1 1 d . . . . .
H70A H 0.8586 1.2067 0.3071 0.044 Uiso 1 1 calc R U . . .
H70B H 0.7699 1.3006 0.2800 0.044 Uiso 1 1 calc R U . . .
H70C H 0.8229 1.2407 0.2309 0.044 Uiso 1 1 calc R U . . .
C71 C 0.1523(3) 1.32393(14) 0.28545(12) 0.0441(5) Uani 1 1 d . . . . .
H71A H 0.1879 1.3761 0.2877 0.053 Uiso 1 1 calc R U . . .
H71B H 0.0808 1.3077 0.3224 0.053 Uiso 1 1 calc R U . . .
H71C H 0.0886 1.3311 0.2449 0.053 Uiso 1 1 calc R U . . .
C72 C 0.4096(3) 1.02335(12) 0.30955(10) 0.0357(5) Uani 1 1 d . . . . .
H72A H 0.4782 0.9966 0.2787 0.043 Uiso 1 1 calc R U . . .
H72B H 0.2906 1.0211 0.3028 0.043 Uiso 1 1 calc R U . . .
H72C H 0.4453 0.9945 0.3539 0.043 Uiso 1 1 calc R U . . .
C73 C 0.0652(17) 1.5218(6) -0.0145(9) 0.220(9) Uani 0.5 1 d D . P A -1
H73A H 0.0329 1.5689 -0.0517 0.264 Uiso 0.5 1 calc R U P A -1
H73B H 0.1719 1.5269 0.0056 0.264 Uiso 0.5 1 calc R U P A -1
Cl1 Cl 0.0791(3) 1.42787(17) -0.03678(10) 0.0937(7) Uani 0.5 1 d D . P A -1
Cl2 Cl -0.1079(5) 1.5128(2) 0.04633(19) 0.179(2) Uani 0.5 1 d D . P A -1

loop_
_atom_site_aniso_label
_atom_site_aniso_U_11
_atom_site_aniso_U_22
_atom_site_aniso_U_33
_atom_site_aniso_U_23
_atom_site_aniso_U_13
_atom_site_aniso_U_12
C1 0.0267(10) 0.0274(10) 0.0346(10) -0.0044(8) 0.0000(8) -0.0051(8)
C2 0.0267(10) 0.0275(10) 0.0332(10) -0.0033(8) 0.0008(8) -0.0036(8)
C3 0.0303(10) 0.0334(11) 0.0340(11) -0.0066(8) 0.0020(8) -0.0057(9)
C4 0.0329(11) 0.0358(11) 0.0358(11) -0.0009(9) 0.0040(9) -0.0086(9)
C5 0.0377(12) 0.0336(11) 0.0418(12) -0.0024(9) 0.0029(9) -0.0122(9)
C6 0.0348(11) 0.0304(11) 0.0400(11) -0.0047(9) -0.0010(9) -0.0128(9)
C7 0.0284(10) 0.0274(10) 0.0317(10) -0.0026(8) -0.0020(8) -0.0042(8)
C8 0.0285(10) 0.0253(10) 0.0327(10) -0.0029(8) -0.0028(8) -0.0054(8)
C9 0.0305(10) 0.0258(10) 0.0303(10) -0.0038(8) -0.0032(8) -0.0028(8)
C10 0.0402(12) 0.0277(10) 0.0386(11) -0.0075(9) -0.0022(9) -0.0099(9)
C11 0.0461(13) 0.0304(11) 0.0371(11) -0.0112(9) -0.0064(9) -0.0086(9)
C12 0.0411(12) 0.0291(10) 0.0308(10) -0.0053(8) -0.0046(9) 0.0008(9)
C13 0.0359(11) 0.0281(10) 0.0322(10) -0.0033(8) -0.0007(8) -0.0053(9)
C14 0.0308(10) 0.0252(10) 0.0309(10) -0.0041(8) -0.0003(8) -0.0057(8)
C15 0.0291(10) 0.0248(9) 0.0327(10) -0.0038(8) -0.0029(8) -0.0052(8)
C16 0.0281(10) 0.0242(9) 0.0307(10) -0.0040(8) -0.0014(8) -0.0060(8)
C17 0.0550(15) 0.0522(14) 0.0408(13) -0.0065(11) 0.0122(11) -0.0210(12)
C18 0.0610(15) 0.0379(12) 0.0328(11) -0.0100(9) -0.0024(10) -0.0038(11)
C19 0.0303(10) 0.0272(10) 0.0308(10) -0.0053(8) 0.0061(8) -0.0077(8)
C20 0.0338(11) 0.0325(10) 0.0297(10) -0.0079(8) 0.0037(8) -0.0088(9)
C21 0.0426(12) 0.0394(12) 0.0324(11) -0.0092(9) 0.0024(9) -0.0140(10)
C22 0.0572(14) 0.0357(12) 0.0305(11) -0.0085(9) 0.0055(10) -0.0146(11)
C23 0.0546(15) 0.0287(11) 0.0437(12) -0.0088(9) 0.0143(11) -0.0019(10)
C24 0.0388(12) 0.0296(11) 0.0430(12) -0.0041(9) 0.0089(9) -0.0051(9)
C25 0.0324(11) 0.0461(13) 0.0481(13) -0.0162(10) -0.0042(10) -0.0035(10)
C26 0.087(2) 0.0481(14) 0.0451(14) -0.0219(12) 0.0035(13) -0.0177(14)
C27 0.0351(13) 0.0392(13) 0.0766(18) -0.0071(12) 0.0092(12) -0.0006(10)
C28 0.0318(10) 0.0287(10) 0.0288(10) -0.0062(8) 0.0009(8) -0.0097(8)
C29 0.0348(11) 0.0311(11) 0.0411(12) -0.0039(9) 0.0026(9) -0.0088(9)
C30 0.0443(13) 0.0292(11) 0.0476(13) -0.0047(9) 0.0039(10) -0.0109(10)
C31 0.0438(13) 0.0399(12) 0.0416(12) -0.0124(10) 0.0110(10) -0.0193(10)
C32 0.0329(11) 0.0460(13) 0.0444(12) -0.0152(10) 0.0086(9) -0.0139(10)
C33 0.0308(11) 0.0362(11) 0.0335(10) -0.0114(9) 0.0043(8) -0.0089(9)
C34 0.0370(13) 0.0356(13) 0.0838(19) 0.0074(12) 0.0000(12) -0.0030(10)
C35 0.0605(16) 0.0503(15) 0.0651(16) -0.0169(13) 0.0191(13) -0.0305(13)
C36 0.0366(12) 0.0406(12) 0.0513(13) -0.0131(10) 0.0032(10) -0.0019(10)
C37 0.0262(10) 0.0265(10) 0.0320(10) -0.0083(8) 0.0042(8) -0.0062(8)
C38 0.0267(10) 0.0285(10) 0.0299(10) -0.0085(8) 0.0044(8) -0.0070(8)
C39 0.0292(10) 0.0306(10) 0.0307(10) -0.0086(8) 0.0034(8) -0.0062(8)
C40 0.0297(10) 0.0361(11) 0.0373(11) -0.0153(9) 0.0075(8) -0.0090(9)
C41 0.0298(11) 0.0321(11) 0.0428(12) -0.0144(9) 0.0035(9) 0.0008(9)
C42 0.0301(10) 0.0281(10) 0.0367(11) -0.0082(8) -0.0013(8) -0.0013(8)
C43 0.0262(10) 0.0257(10) 0.0307(10) -0.0086(8) 0.0009(8) -0.0073(8)
C44 0.0279(10) 0.0243(9) 0.0294(10) -0.0062(8) 0.0009(8) -0.0060(8)
C45 0.0268(10) 0.0259(9) 0.0296(10) -0.0078(8) 0.0011(8) -0.0082(8)
C46 0.0326(11) 0.0271(10) 0.0343(10) -0.0048(8) -0.0020(8) -0.0038(8)
C47 0.0435(12) 0.0331(11) 0.0294(10) -0.0024(8) -0.0058(9) -0.0063(9)
C48 0.0404(12) 0.0340(11) 0.0273(10) -0.0065(8) 0.0019(8) -0.0149(9)
C49 0.0308(10) 0.0304(10) 0.0301(10) -0.0087(8) 0.0027(8) -0.0089(8)
C50 0.0275(10) 0.0260(9) 0.0279(9) -0.0073(8) 0.0014(7) -0.0082(8)
C51 0.0250(9) 0.0243(9) 0.0301(10) -0.0068(8) 0.0013(7) -0.0065(8)
C52 0.0259(9) 0.0249(9) 0.0266(9) -0.0061(7) 0.0022(7) -0.0064(8)
C53 0.0422(13) 0.0511(14) 0.0431(13) -0.0175(11) 0.0133(10) -0.0024(11)
C54 0.0519(14) 0.0472(13) 0.0276(10) -0.0058(9) 0.0006(9) -0.0154(11)
C55 0.0280(10) 0.0307(10) 0.0231(9) -0.0087(8) 0.0048(7) -0.0011(8)
C56 0.0327(11) 0.0313(10) 0.0309(10) -0.0063(8) 0.0081(8) -0.0068(9)
C57 0.0473(13) 0.0346(11) 0.0366(11) -0.0001(9) 0.0107(10) -0.0085(10)
C58 0.0447(13) 0.0449(13) 0.0286(11) -0.0009(9) 0.0026(9) 0.0011(10)
C59 0.0333(11) 0.0486(13) 0.0279(10) -0.0094(9) -0.0002(8) -0.0002(10)
C60 0.0260(10) 0.0365(11) 0.0275(10) -0.0123(8) 0.0046(8) -0.0034(8)
C61 0.0366(12) 0.0371(12) 0.0480(13) -0.0067(10) 0.0048(10) -0.0109(10)
C62 0.0655(18) 0.0659(18) 0.0459(15) 0.0125(13) -0.0037(13) -0.0016(14)
C63 0.0321(11) 0.0447(13) 0.0414(12) -0.0131(10) -0.0013(9) -0.0068(10)
C64 0.0251(9) 0.0277(10) 0.0221(9) -0.0053(7) 0.0019(7) -0.0043(8)
C65 0.0274(10) 0.0305(10) 0.0255(9) -0.0064(8) 0.0017(7) -0.0050(8)
C66 0.0316(11) 0.0287(10) 0.0324(10) -0.0068(8) 0.0005(8) -0.0041(8)
C67 0.0279(10) 0.0369(11) 0.0293(10) -0.0092(8) 0.0007(8) -0.0011(9)
C68 0.0249(10) 0.0386(11) 0.0289(10) -0.0091(8) 0.0018(8) -0.0057(8)
C69 0.0288(10) 0.0317(10) 0.0241(9) -0.0059(8) 0.0026(7) -0.0078(8)
C70 0.0327(11) 0.0326(11) 0.0464(12) -0.0106(9) 0.0038(9) -0.0079(9)
C71 0.0322(12) 0.0417(13) 0.0579(14) -0.0155(11) 0.0009(10) 0.0010(10)
C72 0.0326(11) 0.0362(11) 0.0397(11) -0.0082(9) 0.0026(9) -0.0105(9)
C73 0.177(13) 0.088(8) 0.44(3) -0.139(13) 0.004(15) -0.043(7)
Cl1 0.0785(12) 0.1276(18) 0.0705(11) 0.0064(12) -0.0082(9) -0.0400(13)
Cl2 0.189(3) 0.155(3) 0.189(3) -0.117(3) -0.123(3) 0.094(3)

loop_
_atom_type_symbol
_atom_type_description
_atom_type_scat_dispersion_real
_atom_type_scat_dispersion_imag
_atom_type_scat_source
C C 0.0181 0.0091
;
International Tables for Crystallography
(Vol. C, Tables 4.2.6.8 and 6.1.1.4)
;
H H 0.0000 0.0000
;
International Tables for Crystallography
(Vol. C, Table 6.1.1.4)
;
Cl Cl 0.3639 0.7018
;
International Tables for Crystallography
(Vol. C, Tables 4.2.6.8 and 6.1.1.4)
;

loop_
_geom_angle_atom_site_label_1
_geom_angle_atom_site_label_2
_geom_angle_atom_site_label_3
_geom_angle
C2 C1 C16 106.10(17)
C2 C1 C19 125.17(17)
C16 C1 C19 128.73(17)
C3 C2 C1 130.40(19)
C3 C2 C7 119.66(18)
C1 C2 C7 109.88(17)
C4 C3 C2 120.05(19)
C4 C3 H3 120.0
C2 C3 H3 120.0
C3 C4 C5 119.54(19)
C3 C4 C17 121.5(2)
C5 C4 C17 118.97(19)
C6 C5 C4 122.7(2)
C6 C5 H5 118.7
C4 C5 H5 118.7
C5 C6 C7 119.15(19)
C5 C6 H6 120.4
C7 C6 H6 120.4
C8 C7 C6 134.23(19)
C8 C7 C2 106.85(17)
C6 C7 C2 118.90(18)
C7 C8 C9 143.61(19)
C7 C8 C16 108.32(17)
C9 C8 C16 108.07(17)
C10 C9 C8 134.40(19)
C10 C9 C14 119.11(18)
C8 C9 C14 106.45(17)
C11 C10 C9 118.72(19)
C11 C10 H10 120.6
C9 C10 H10 120.6
C10 C11 C12 122.99(19)
C10 C11 H11 118.5
C12 C11 H11 118.5
C13 C12 C11 118.99(19)
C13 C12 C18 121.2(2)
C11 C12 C18 119.85(19)
C12 C13 C14 120.02(19)
C12 C13 H13 120.0
C14 C13 H13 120.0
C13 C14 C9 120.14(18)
C13 C14 C15 130.31(18)
C9 C14 C15 109.52(17)
C16 C15 C14 106.49(17)
C16 C15 C28 130.58(17)
C14 C15 C28 122.89(17)
C15 C16 C1 141.74(18)
C15 C16 C8 109.45(17)
C1 C16 C8 108.81(17)
C4 C17 H17A 109.5
C4 C17 H17B 109.5
H17A C17 H17B 109.5
C4 C17 H17C 109.5
H17A C17 H17C 109.5
H17B C17 H17C 109.5
C12 C18 H18A 109.5
C12 C18 H18B 109.5
H18A C18 H18B 109.5
C12 C18 H18C 109.5
H18A C18 H18C 109.5
H18B C18 H18C 109.5
C20 C19 C24 119.47(18)
C20 C19 C1 120.47(17)
C24 C19 C1 120.03(18)
C21 C20 C19 119.41(18)
C21 C20 C25 118.80(19)
C19 C20 C25 121.75(18)
C20 C21 C22 122.2(2)
C20 C21 H21 118.9
C22 C21 H21 118.9
C21 C22 C23 117.9(2)
C21 C22 C26 120.8(2)
C23 C22 C26 121.4(2)
C22 C23 C24 122.3(2)
C22 C23 H23 118.8
C24 C23 H23 118.8
C23 C24 C19 118.7(2)
C23 C24 C27 119.8(2)
C19 C24 C27 121.6(2)
C20 C25 H25A 109.5
C20 C25 H25B 109.5
H25A C25 H25B 109.5
C20 C25 H25C 109.5
H25A C25 H25C 109.5
H25B C25 H25C 109.5
C22 C26 H26A 109.5
C22 C26 H26B 109.5
H26A C26 H26B 109.5
C22 C26 H26C 109.5
H26A C26 H26C 109.5
H26B C26 H26C 109.5
C24 C27 H27A 109.5
C24 C27 H27B 109.5
H27A C27 H27B 109.5
C24 C27 H27C 109.5
H27A C27 H27C 109.5
H27B C27 H27C 109.5
C29 C28 C33 119.63(18)
C29 C28 C15 119.55(18)
C33 C28 C15 120.72(17)
C30 C29 C28 119.20(19)
C30 C29 C34 119.39(19)
C28 C29 C34 121.36(19)
C31 C30 C29 121.9(2)
C31 C30 H30 119.1
C29 C30 H30 119.1
C30 C31 C32 118.1(2)
C30 C31 C35 120.6(2)
C32 C31 C35 121.3(2)
C31 C32 C33 122.3(2)
C31 C32 H32 118.8
C33 C32 H32 118.8
C32 C33 C28 118.90(19)
C32 C33 C36 119.52(19)
C28 C33 C36 121.57(18)
C29 C34 H34A 109.5
C29 C34 H34B 109.5
H34A C34 H34B 109.5
C29 C34 H34C 109.5
H34A C34 H34C 109.5
H34B C34 H34C 109.5
C31 C35 H35A 109.5
C31 C35 H35B 109.5
H35A C35 H35B 109.5
C31 C35 H35C 109.5
H35A C35 H35C 109.5
H35B C35 H35C 109.5
C33 C36 H36A 109.5
C33 C36 H36B 109.5
H36A C36 H36B 109.5
C33 C36 H36C 109.5
H36A C36 H36C 109.5
H36B C36 H36C 109.5
C52 C37 C38 106.14(16)
C52 C37 C55 129.86(16)
C38 C37 C55 123.88(16)
C39 C38 C37 129.83(18)
C39 C38 C43 120.33(17)
C37 C38 C43 109.82(16)
C40 C39 C38 119.85(18)
C40 C39 H39 120.1
C38 C39 H39 120.1
C39 C40 C41 119.20(18)
C39 C40 C53 121.70(19)
C41 C40 C53 119.09(18)
C42 C41 C40 122.88(18)
C42 C41 H41 118.6
C40 C41 H41 118.6
C41 C42 C43 118.71(18)
C41 C42 H42 120.6
C43 C42 H42 120.6
C42 C43 C44 134.06(18)
C42 C43 C38 119.01(17)
C44 C43 C38 106.93(16)
C43 C44 C45 144.06(18)
C43 C44 C52 108.04(16)
C45 C44 C52 107.90(16)
C46 C45 C44 134.05(18)
C46 C45 C50 119.20(17)
C44 C45 C50 106.73(16)
C47 C46 C45 119.04(18)
C47 C46 H46 120.5
C45 C46 H46 120.5
C46 C47 C48 122.78(18)
C46 C47 H47 118.6
C48 C47 H47 118.6
C49 C48 C47 118.84(18)
C49 C48 C54 121.74(19)
C47 C48 C54 119.41(18)
C48 C49 C50 120.37(18)
C48 C49 H49 119.8
C50 C49 H49 119.8
C49 C50 C51 130.68(17)
C49 C50 C45 119.76(17)
C51 C50 C45 109.54(15)
C52 C51 C50 106.38(15)
C52 C51 C64 129.20(16)
C50 C51 C64 124.41(16)
C51 C52 C37 141.59(17)
C51 C52 C44 109.41(16)
C37 C52 C44 109.00(16)
C40 C53 H53A 109.5
C40 C53 H53B 109.5
H53A C53 H53B 109.5
C40 C53 H53C 109.5
H53A C53 H53C 109.5
H53B C53 H53C 109.5
C48 C54 H54A 109.5
C48 C54 H54B 109.5
H54A C54 H54B 109.5
C48 C54 H54C 109.5
H54A C54 H54C 109.5
H54B C54 H54C 109.5
C56 C55 C60 119.85(17)
C56 C55 C37 118.90(17)
C60 C55 C37 121.19(17)
C57 C56 C55 118.79(19)
C57 C56 C61 119.38(19)
C55 C56 C61 121.83(18)
C58 C57 C56 122.3(2)
C58 C57 H57 118.8
C56 C57 H57 118.8
C59 C58 C57 118.01(19)
C59 C58 C62 121.6(2)
C57 C58 C62 120.4(2)
C58 C59 C60 122.3(2)
C58 C59 H59 118.9
C60 C59 H59 118.9
C59 C60 C55 118.71(19)
C59 C60 C63 119.87(18)
C55 C60 C63 121.41(18)
C56 C61 H61A 109.5
C56 C61 H61B 109.5
H61A C61 H61B 109.5
C56 C61 H61C 109.5
H61A C61 H61C 109.5
H61B C61 H61C 109.5
C58 C62 H62A 109.5
C58 C62 H62B 109.5
H62A C62 H62B 109.5
C58 C62 H62C 109.5
H62A C62 H62C 109.5
H62B C62 H62C 109.5
C60 C63 H63A 109.5
C60 C63 H63B 109.5
H63A C63 H63B 109.5
C60 C63 H63C 109.5
H63A C63 H63C 109.5
H63B C63 H63C 109.5
C65 C64 C69 119.79(17)
C65 C64 C51 120.28(16)
C69 C64 C51 119.90(17)
C66 C65 C64 119.17(18)
C66 C65 C70 119.36(18)
C64 C65 C70 121.43(17)
C67 C66 C65 121.98(19)
C67 C66 H66 119.0
C65 C66 H66 119.0
C66 C67 C68 117.91(18)
C66 C67 C71 120.56(19)
C68 C67 C71 121.54(19)
C69 C68 C67 122.32(18)
C69 C68 H68 118.8
C67 C68 H68 118.8
C68 C69 C64 118.82(18)
C68 C69 C72 119.88(18)
C64 C69 C72 121.30(17)
C65 C70 H70A 109.5
C65 C70 H70B 109.5
H70A C70 H70B 109.5
C65 C70 H70C 109.5
H70A C70 H70C 109.5
H70B C70 H70C 109.5
C67 C71 H71A 109.5
C67 C71 H71B 109.5
H71A C71 H71B 109.5
C67 C71 H71C 109.5
H71A C71 H71C 109.5
H71B C71 H71C 109.5
C69 C72 H72A 109.5
C69 C72 H72B 109.5
H72A C72 H72B 109.5
C69 C72 H72C 109.5
H72A C72 H72C 109.5
H72B C72 H72C 109.5
Cl1 C73 Cl2 99.8(5)
Cl1 C73 H73A 111.8
Cl2 C73 H73A 111.8
Cl1 C73 H73B 111.8
Cl2 C73 H73B 111.8
H73A C73 H73B 109.5

loop_
_geom_bond_atom_site_label_1
_geom_bond_atom_site_label_2
_geom_bond_distance
C1 C2 1.425(3)
C1 C16 1.434(3)
C1 C19 1.480(3)
C2 C3 1.412(3)
C2 C7 1.460(3)
C3 C4 1.378(3)
C3 H3 0.9500
C4 C5 1.421(3)
C4 C17 1.500(3)
C5 C6 1.371(3)
C5 H5 0.9500
C6 C7 1.412(3)
C6 H6 0.9500
C7 C8 1.404(3)
C8 C9 1.428(3)
C8 C16 1.457(3)
C9 C10 1.397(3)
C9 C14 1.450(3)
C10 C11 1.385(3)
C10 H10 0.9500
C11 C12 1.402(3)
C11 H11 0.9500
C12 C13 1.390(3)
C12 C18 1.501(3)
C13 C14 1.396(3)
C13 H13 0.9500
C14 C15 1.451(3)
C15 C16 1.408(3)
C15 C28 1.483(3)
C17 H17A 0.9800
C17 H17B 0.9800
C17 H17C 0.9800
C18 H18A 0.9800
C18 H18B 0.9800
C18 H18C 0.9800
C19 C20 1.408(3)
C19 C24 1.411(3)
C20 C21 1.385(3)
C20 C25 1.504(3)
C21 C22 1.386(3)
C21 H21 0.9500
C22 C23 1.386(3)
C22 C26 1.508(3)
C23 C24 1.398(3)
C23 H23 0.9500
C24 C27 1.503(3)
C25 H25A 0.9800
C25 H25B 0.9800
C25 H25C 0.9800
C26 H26A 0.9800
C26 H26B 0.9800
C26 H26C 0.9800
C27 H27A 0.9800
C27 H27B 0.9800
C27 H27C 0.9800
C28 C29 1.404(3)
C28 C33 1.406(3)
C29 C30 1.393(3)
C29 C34 1.505(3)
C30 C31 1.382(3)
C30 H30 0.9500
C31 C32 1.386(3)
C31 C35 1.514(3)
C32 C33 1.387(3)
C32 H32 0.9500
C33 C36 1.511(3)
C34 H34A 0.9800
C34 H34B 0.9800
C34 H34C 0.9800
C35 H35A 0.9800
C35 H35B 0.9800
C35 H35C 0.9800
C36 H36A 0.9800
C36 H36B 0.9800
C36 H36C 0.9800
C37 C52 1.428(3)
C37 C38 1.435(3)
C37 C55 1.479(3)
C38 C39 1.408(3)
C38 C43 1.451(3)
C39 C40 1.382(3)
C39 H39 0.9500
C40 C41 1.422(3)
C40 C53 1.503(3)
C41 C42 1.379(3)
C41 H41 0.9500
C42 C43 1.409(3)
C42 H42 0.9500
C43 C44 1.414(3)
C44 C45 1.419(3)
C44 C52 1.458(3)
C45 C46 1.402(3)
C45 C50 1.454(3)
C46 C47 1.377(3)
C46 H46 0.9500
C47 C48 1.420(3)
C47 H47 0.9500
C48 C49 1.386(3)
C48 C54 1.505(3)
C49 C50 1.403(3)
C49 H49 0.9500
C50 C51 1.441(3)
C51 C52 1.415(3)
C51 C64 1.485(2)
C53 H53A 0.9800
C53 H53B 0.9800
C53 H53C 0.9800
C54 H54A 0.9800
C54 H54B 0.9800
C54 H54C 0.9800
C55 C56 1.407(3)
C55 C60 1.410(3)
C56 C57 1.392(3)
C56 C61 1.512(3)
C57 C58 1.385(3)
C57 H57 0.9500
C58 C59 1.384(3)
C58 C62 1.515(3)
C59 C60 1.394(3)
C59 H59 0.9500
C60 C63 1.497(3)
C61 H61A 0.9800
C61 H61B 0.9800
C61 H61C 0.9800
C62 H62A 0.9800
C62 H62B 0.9800
C62 H62C 0.9800
C63 H63A 0.9800
C63 H63B 0.9800
C63 H63C 0.9800
C64 C65 1.403(3)
C64 C69 1.410(3)
C65 C66 1.393(3)
C65 C70 1.503(3)
C66 C67 1.387(3)
C66 H66 0.9500
C67 C68 1.391(3)
C67 C71 1.514(3)
C68 C69 1.389(3)
C68 H68 0.9500
C69 C72 1.506(3)
C70 H70A 0.9800
C70 H70B 0.9800
C70 H70C 0.9800
C71 H71A 0.9800
C71 H71B 0.9800
C71 H71C 0.9800
C72 H72A 0.9800
C72 H72B 0.9800
C72 H72C 0.9800
C73 Cl1 1.729(9)
C73 Cl2 1.882(13)
C73 H73A 0.9900
C73 H73B 0.9900

loop_
_geom_torsion_atom_site_label_1
_geom_torsion_atom_site_label_2
_geom_torsion_atom_site_label_3
_geom_torsion_atom_site_label_4
_geom_torsion
C16 C1 C2 C3 -176.51(19)
C19 C1 C2 C3 3.8(3)
C16 C1 C2 C7 0.9(2)
C19 C1 C2 C7 -178.77(17)
C1 C2 C3 C4 177.72(19)
C7 C2 C3 C4 0.5(3)
C2 C3 C4 C5 0.1(3)
C2 C3 C4 C17 179.79(19)
C3 C4 C5 C6 -0.3(3)
C17 C4 C5 C6 180.0(2)
C4 C5 C6 C7 -0.1(3)
C5 C6 C7 C8 -177.7(2)
C5 C6 C7 C2 0.7(3)
C3 C2 C7 C8 177.90(17)
C1 C2 C7 C8 0.2(2)
C3 C2 C7 C6 -0.9(3)
C1 C2 C7 C6 -178.61(17)
C6 C7 C8 C9 -1.7(4)
C2 C7 C8 C9 179.8(3)
C6 C7 C8 C16 177.3(2)
C2 C7 C8 C16 -1.1(2)
C7 C8 C9 C10 -4.6(4)
C16 C8 C9 C10 176.4(2)
C7 C8 C9 C14 177.7(2)
C16 C8 C9 C14 -1.3(2)
C8 C9 C10 C11 -179.4(2)
C14 C9 C10 C11 -2.0(3)
C9 C10 C11 C12 1.5(3)
C10 C11 C12 C13 -0.1(3)
C10 C11 C12 C18 179.30(19)
C11 C12 C13 C14 -0.9(3)
C18 C12 C13 C14 179.75(18)
C12 C13 C14 C9 0.4(3)
C12 C13 C14 C15 178.13(19)
C10 C9 C14 C13 1.1(3)
C8 C9 C14 C13 179.20(17)
C10 C9 C14 C15 -177.08(17)
C8 C9 C14 C15 1.0(2)
C13 C14 C15 C16 -178.26(19)
C9 C14 C15 C16 -0.3(2)
C13 C14 C15 C28 -0.3(3)
C9 C14 C15 C28 177.60(17)
C14 C15 C16 C1 179.5(2)
C28 C15 C16 C1 1.8(4)
C14 C15 C16 C8 -0.5(2)
C28 C15 C16 C8 -178.20(18)
C2 C1 C16 C15 178.4(2)
C19 C1 C16 C15 -2.0(4)
C2 C1 C16 C8 -1.6(2)
C19 C1 C16 C8 178.06(18)
C7 C8 C16 C15 -178.22(15)
C9 C8 C16 C15 1.2(2)
C7 C8 C16 C1 1.8(2)
C9 C8 C16 C1 -178.87(15)
C2 C1 C19 C20 -112.9(2)
C16 C1 C19 C20 67.5(3)
C2 C1 C19 C24 65.1(3)
C16 C1 C19 C24 -114.5(2)
C24 C19 C20 C21 0.7(3)
C1 C19 C20 C21 178.67(18)
C24 C19 C20 C25 -177.25(19)
C1 C19 C20 C25 0.7(3)
C19 C20 C21 C22 -1.0(3)
C25 C20 C21 C22 177.0(2)
C20 C21 C22 C23 0.2(3)
C20 C21 C22 C26 -179.3(2)
C21 C22 C23 C24 1.0(3)
C26 C22 C23 C24 -179.5(2)
C22 C23 C24 C19 -1.3(3)
C22 C23 C24 C27 177.6(2)
C20 C19 C24 C23 0.5(3)
C1 C19 C24 C23 -177.55(19)
C20 C19 C24 C27 -178.47(19)
C1 C19 C24 C27 3.5(3)
C16 C15 C28 C29 70.6(3)
C14 C15 C28 C29 -106.7(2)
C16 C15 C28 C33 -112.9(2)
C14 C15 C28 C33 69.7(3)
C33 C28 C29 C30 -1.1(3)
C15 C28 C29 C30 175.42(19)
C33 C28 C29 C34 -178.7(2)
C15 C28 C29 C34 -2.2(3)
C28 C29 C30 C31 0.9(3)
C34 C29 C30 C31 178.5(2)
C29 C30 C31 C32 0.2(3)
C29 C30 C31 C35 -179.0(2)
C30 C31 C32 C33 -1.1(3)
C35 C31 C32 C33 178.1(2)
C31 C32 C33 C28 0.8(3)
C31 C32 C33 C36 -178.4(2)
C29 C28 C33 C32 0.3(3)
C15 C28 C33 C32 -176.20(18)
C29 C28 C33 C36 179.47(19)
C15 C28 C33 C36 3.0(3)
C52 C37 C38 C39 176.40(19)
C55 C37 C38 C39 -7.1(3)
C52 C37 C38 C43 -1.9(2)
C55 C37 C38 C43 174.57(17)
C37 C38 C39 C40 -178.57(19)
C43 C38 C39 C40 -0.4(3)
C38 C39 C40 C41 -0.8(3)
C38 C39 C40 C53 179.19(19)
C39 C40 C41 C42 1.3(3)
C53 C40 C41 C42 -178.7(2)
C40 C41 C42 C43 -0.6(3)
C41 C42 C43 C44 178.3(2)
C41 C42 C43 C38 -0.6(3)
C39 C38 C43 C42 1.1(3)
C37 C38 C43 C42 179.62(17)
C39 C38 C43 C44 -178.09(17)
C37 C38 C43 C44 0.4(2)
C42 C43 C44 C45 1.5(4)
C38 C43 C44 C45 -179.5(3)
C42 C43 C44 C52 -177.8(2)
C38 C43 C44 C52 1.2(2)
C43 C44 C45 C46 3.7(4)
C52 C44 C45 C46 -177.0(2)
C43 C44 C45 C50 -177.6(3)
C52 C44 C45 C50 1.6(2)
C44 C45 C46 C47 179.2(2)
C50 C45 C46 C47 0.7(3)
C45 C46 C47 C48 -0.9(3)
C46 C47 C48 C49 0.7(3)
C46 C47 C48 C54 -178.15(19)
C47 C48 C49 C50 -0.4(3)
C54 C48 C49 C50 178.49(19)
C48 C49 C50 C51 -178.04(19)
C48 C49 C50 C45 0.2(3)
C46 C45 C50 C49 -0.4(3)
C44 C45 C50 C49 -179.21(17)
C46 C45 C50 C51 178.22(17)
C44 C45 C50 C51 -0.6(2)
C49 C50 C51 C52 177.74(19)
C45 C50 C51 C52 -0.6(2)
C49 C50 C51 C64 -3.1(3)
C45 C50 C51 C64 178.51(17)
C50 C51 C52 C37 -178.4(2)
C64 C51 C52 C37 2.5(4)
C50 C51 C52 C44 1.6(2)
C64 C51 C52 C44 -177.44(18)
C38 C37 C52 C51 -177.3(2)
C55 C37 C52 C51 6.5(4)
C38 C37 C52 C44 2.7(2)
C55 C37 C52 C44 -173.53(19)
C43 C44 C52 C51 177.47(15)
C45 C44 C52 C51 -2.1(2)
C43 C44 C52 C37 -2.5(2)
C45 C44 C52 C37 177.96(16)
C52 C37 C55 C56 108.9(2)
C38 C37 C55 C56 -66.8(2)
C52 C37 C55 C60 -74.0(3)
C38 C37 C55 C60 110.4(2)
C60 C55 C56 C57 0.3(3)
C37 C55 C56 C57 177.45(17)
C60 C55 C56 C61 179.76(18)
C37 C55 C56 C61 -3.1(3)
C55 C56 C57 C58 -0.8(3)
C61 C56 C57 C58 179.7(2)
C56 C57 C58 C59 1.0(3)
C56 C57 C58 C62 -178.3(2)
C57 C58 C59 C60 -0.7(3)
C62 C58 C59 C60 178.6(2)
C58 C59 C60 C55 0.2(3)
C58 C59 C60 C63 -178.41(19)
C56 C55 C60 C59 0.0(3)
C37 C55 C60 C59 -177.12(17)
C56 C55 C60 C63 178.59(17)
C37 C55 C60 C63 1.5(3)
C52 C51 C64 C65 -73.4(3)
C50 C51 C64 C65 107.7(2)
C52 C51 C64 C69 108.7(2)
C50 C51 C64 C69 -70.2(2)
C69 C64 C65 C66 0.6(3)
C51 C64 C65 C66 -177.27(17)
C69 C64 C65 C70 178.28(17)
C51 C64 C65 C70 0.4(3)
C64 C65 C66 C67 -1.0(3)
C70 C65 C66 C67 -178.78(18)
C65 C66 C67 C68 0.6(3)
C65 C66 C67 C71 -179.13(18)
C66 C67 C68 C69 0.2(3)
C71 C67 C68 C69 179.98(19)
C67 C68 C69 C64 -0.6(3)
C67 C68 C69 C72 179.72(18)
C65 C64 C69 C68 0.2(3)
C51 C64 C69 C68 178.09(16)
C65 C64 C69 C72 179.86(17)
C51 C64 C69 C72 -2.3(3)
